data_1520165
loop_
_publ_author_name
'Callear, Samantha K.'
'Hursthouse, Michael B.'

_publ_section_title
;
 Ethanol-2-ammonium hemisuccinate hemisuccinic acid
;
_journal_name_full 'Crystal Structure Report Archive'
_journal_page_first 506
_journal_year 2008
_chemical_formula_sum 'C6 H13 N O5'
_chemical_formula_weight 179.17
_chemical_name_systematic
;
succinic acid & 2-aminoethanol
;
_space_group_IT_number 2
_symmetry_cell_setting triclinic
_symmetry_space_group_name_Hall '-P 1'
_symmetry_space_group_name_H-M 'P -1'
_atom_sites_solution_hydrogens geom
_atom_sites_solution_primary direct
_atom_sites_solution_secondary difmap
_cell_angle_alpha 87.558(4)
_cell_angle_beta 73.569(4)
_cell_angle_gamma 81.599(3)
_cell_formula_units_Z 2
_cell_length_a 5.7652(4)
_cell_length_b 8.2911(5)
_cell_length_c 9.0772(4)
_cell_measurement_reflns_used 1769
_cell_measurement_temperature 120(2)
_cell_measurement_theta_max 27.48
_cell_measurement_theta_min 2.91
_cell_volume 411.70(4)
_computing_cell_refinement 'DENZO (Otwinowski & Minor, 1997) & COLLECT (Hooft, R.W.W., 1998)'
_computing_data_collection 'COLLECT (Hooft, R.W.W., 1998)'
_computing_data_reduction 'DENZO (Otwinowski & Minor, 1997) & COLLECT (Hooft, R.W.W., 1998)'
_computing_structure_refinement 'SHELXL-97 (Sheldrick, 1997)'
_diffrn_ambient_temperature 120(2)
_diffrn_detector_area_resol_mean 9.091
_diffrn_measured_fraction_theta_full 0.987
_diffrn_measured_fraction_theta_max 0.987
_diffrn_measurement_device_type 'Bruker-Nonius 95mm CCD camera on \k-goniostat'
_diffrn_measurement_method '\f & \w scans'
_diffrn_radiation_monochromator '10cm confocal mirrors'
_diffrn_radiation_source 'Bruker-Nonius FR591 rotating anode'
_diffrn_radiation_type MoK\a
_diffrn_radiation_wavelength 0.71073
_diffrn_reflns_av_R_equivalents 0.0527
_diffrn_reflns_av_sigmaI/netI 0.0584
_diffrn_reflns_limit_h_max 7
_diffrn_reflns_limit_h_min -7
_diffrn_reflns_limit_k_max 10
_diffrn_reflns_limit_k_min -10
_diffrn_reflns_limit_l_max 11
_diffrn_reflns_limit_l_min -11
_diffrn_reflns_number 5616
_diffrn_reflns_theta_full 27.48
_diffrn_reflns_theta_max 27.48
_diffrn_reflns_theta_min 3.41
_exptl_absorpt_correction_T_max 0.9987
_exptl_absorpt_correction_T_min 0.9826
_exptl_absorpt_correction_type multi-scan
_exptl_absorpt_process_details 'SADABS V2.10 (Sheldrick, G.M., 2003)'
_exptl_crystal_colour colourless
_exptl_crystal_density_diffrn 1.445
_exptl_crystal_density_method 'not measured'
_exptl_crystal_description plate
_exptl_crystal_F_000 192
_exptl_crystal_size_max 0.14
_exptl_crystal_size_mid 0.08
_exptl_crystal_size_min 0.01
_refine_diff_density_max 0.292
_refine_diff_density_min -0.358
_refine_diff_density_rms 0.072
_refine_ls_extinction_method none
_refine_ls_goodness_of_fit_ref 1.131
_refine_ls_hydrogen_treatment constr
_refine_ls_matrix_type full
_refine_ls_number_parameters 106
_refine_ls_number_reflns 1868
_refine_ls_number_restraints 0
_refine_ls_restrained_S_all 1.131
_refine_ls_R_factor_all 0.0868
_refine_ls_R_factor_gt 0.0617
_refine_ls_shift/su_max 0.000
_refine_ls_shift/su_mean 0.000
_refine_ls_structure_factor_coef Fsqd
_refine_ls_weighting_details 'calc w=1/[\s^2^(Fo^2^)+(0.0052P)^2^+0.5570P] where P=(Fo^2^+2Fc^2^)/3'
_refine_ls_weighting_scheme calc
_refine_ls_wR_factor_gt 0.1135
_refine_ls_wR_factor_ref 0.1267
_reflns_number_gt 1418
_reflns_number_total 1868
_reflns_threshold_expression >2sigma(I)
_cod_data_source_file eCrystal-506.cif
_cod_data_source_block 07skc0016p-1
_cod_depositor_comments
;
Citation :
Callear, Samantha K. and Hursthouse, Michael B. (2008) 
University of Southampton, Crystal Structure Report Archive. 
(doi:10.5258/ecrystals/506)

More at:
http://ecrystals.chem.soton.ac.uk/506/
;
_cod_original_sg_symbol_H-M P-1
_cod_database_code 1520165

loop_
_symmetry_equiv_pos_as_xyz
'x, y, z'
'-x, -y, -z'

loop_
_atom_site_label
_atom_site_type_symbol
_atom_site_fract_x
_atom_site_fract_y
_atom_site_fract_z
_atom_site_U_iso_or_equiv
_atom_site_adp_type
_atom_site_occupancy
_atom_site_symmetry_multiplicity
_atom_site_calc_flag
_atom_site_refinement_flags
_atom_site_disorder_assembly
_atom_site_disorder_group
C1 C 0.7324(4) 0.6360(3) 1.1415(3) 0.0161(5) Uani 1 1 d . . .
C2 C 0.88502(19) 0.55276(13) 0.99248(11) 0.0173(5) Uani 1 1 d . . .
H2A H 0.7845 0.4842 0.9570 0.021 Uiso 1 1 calc R . .
H2B H 0.9310 0.6371 0.9132 0.021 Uiso 1 1 calc R . .
O1A O 0.78917(19) 0.60737(13) 1.26220(11) 0.0219(4) Uani 1 1 d R . .
O1B O 0.54521(19) 0.73889(13) 1.13296(11) 0.0215(4) Uani 1 1 d R . .
C22 C 0.1702(4) 0.7046(3) 0.4698(3) 0.0198(5) Uani 1 1 d . . .
H22A H 0.2873 0.6469 0.5224 0.024 Uiso 1 1 calc R . .
H22B H 0.1615 0.6330 0.3875 0.024 Uiso 1 1 calc R . .
C23 C -0.0784(4) 0.7431(3) 0.5829(3) 0.0174(5) Uani 1 1 d . . .
H23A H -0.1304 0.6413 0.6343 0.021 Uiso 1 1 calc R . .
H23B H -0.0691 0.8178 0.6625 0.021 Uiso 1 1 calc R . .
N24 N -0.2620(4) 0.8200(2) 0.5052(2) 0.0177(4) Uani 1 1 d . . .
H24A H -0.2702 0.7516 0.4316 0.027 Uiso 1 1 calc R . .
H24B H -0.2175 0.9155 0.4610 0.027 Uiso 1 1 calc R . .
H24C H -0.4108 0.8399 0.5755 0.027 Uiso 1 1 calc R . .
O21 O 0.2497(3) 0.8534(2) 0.40553(19) 0.0195(4) Uani 1 1 d . . .
H21 H 0.3447 0.8360 0.3169 0.029 Uiso 1 1 calc R . .
C31 C 0.2967(4) 0.8887(3) 0.8632(3) 0.0157(5) Uani 1 1 d . . .
C32 C 0.1149(4) 0.9495(3) 1.0118(3) 0.0149(5) Uani 1 1 d . . .
H32B H 0.1936 1.0166 1.0660 0.018 Uiso 1 1 calc R . .
H32A H 0.0682 0.8549 1.0782 0.018 Uiso 1 1 calc R . .
O31A O 0.4906(3) 0.7900(2) 0.87449(19) 0.0238(4) Uani 1 1 d . . .
H31 H 0.4896 0.7807 0.9672 0.036 Uiso 1 1 calc R . .
O31B O 0.2685(3) 0.9254(2) 0.73716(18) 0.0197(4) Uani 1 1 d . . .

loop_
_atom_site_aniso_label
_atom_site_aniso_U_11
_atom_site_aniso_U_22
_atom_site_aniso_U_33
_atom_site_aniso_U_23
_atom_site_aniso_U_13
_atom_site_aniso_U_12
C1 0.0176(12) 0.0145(11) 0.0151(11) -0.0017(9) -0.0034(9) -0.0004(9)
C2 0.0183(12) 0.0195(12) 0.0135(11) -0.0010(9) -0.0053(9) 0.0013(10)
O1A 0.0249(10) 0.0255(10) 0.0137(8) -0.0028(7) -0.0067(7) 0.0048(7)
O1B 0.0174(9) 0.0266(10) 0.0158(8) -0.0017(7) -0.0025(7) 0.0079(7)
C22 0.0189(12) 0.0164(12) 0.0221(12) 0.0000(9) -0.0032(10) -0.0015(9)
C23 0.0178(12) 0.0177(12) 0.0168(11) 0.0012(9) -0.0064(10) -0.0002(9)
N24 0.0173(10) 0.0195(10) 0.0150(10) -0.0010(8) -0.0029(8) -0.0020(8)
O21 0.0204(9) 0.0183(9) 0.0162(8) 0.0003(6) 0.0007(7) -0.0031(7)
C31 0.0137(11) 0.0174(12) 0.0155(11) 0.0007(9) -0.0036(9) -0.0022(9)
C32 0.0115(11) 0.0175(12) 0.0137(11) 0.0005(9) -0.0017(9) 0.0005(9)
O31A 0.0205(9) 0.0322(11) 0.0148(8) -0.0008(7) -0.0049(7) 0.0093(8)
O31B 0.0208(9) 0.0257(10) 0.0119(8) -0.0004(7) -0.0054(7) 0.0009(7)

loop_
_atom_type_symbol
_atom_type_description
_atom_type_scat_dispersion_real
_atom_type_scat_dispersion_imag
_atom_type_scat_source
C C 0.0033 0.0016 'International Tables Vol C Tables 4.2.6.8 and 6.1.1.4'
H H 0.0000 0.0000 'International Tables Vol C Tables 4.2.6.8 and 6.1.1.4'
N N 0.0061 0.0033 'International Tables Vol C Tables 4.2.6.8 and 6.1.1.4'
O O 0.0106 0.0060 'International Tables Vol C Tables 4.2.6.8 and 6.1.1.4'

loop_
_geom_angle_atom_site_label_1
_geom_angle_atom_site_label_2
_geom_angle_atom_site_label_3
_geom_angle
_geom_angle_site_symmetry_1
_geom_angle_site_symmetry_3
O1A C1 O1B 122.79(19) . .
O1A C1 C2 121.00(18) . .
O1B C1 C2 116.20(17) . .
C2 C2 C1 113.34(13) 2_767 .
C2 C2 H2A 108.9 2_767 .
C1 C2 H2A 108.9 . .
C2 C2 H2B 108.9 2_767 .
C1 C2 H2B 108.9 . .
H2A C2 H2B 107.7 . .
O21 C22 C23 108.57(19) . .
O21 C22 H22A 110.0 . .
C23 C22 H22A 110.0 . .
O21 C22 H22B 110.0 . .
C23 C22 H22B 110.0 . .
H22A C22 H22B 108.4 . .
N24 C23 C22 111.22(19) . .
N24 C23 H23A 109.4 . .
C22 C23 H23A 109.4 . .
N24 C23 H23B 109.4 . .
C22 C23 H23B 109.4 . .
H23A C23 H23B 108.0 . .
C23 N24 H24A 109.5 . .
C23 N24 H24B 109.5 . .
H24A N24 H24B 109.5 . .
C23 N24 H24C 109.5 . .
H24A N24 H24C 109.5 . .
H24B N24 H24C 109.5 . .
C22 O21 H21 109.5 . .
O31B C31 O31A 120.2(2) . .
O31B C31 C32 123.2(2) . .
O31A C31 C32 116.61(19) . .
C31 C32 C32 112.9(2) . 2_577
C31 C32 H32B 109.0 . .
C32 C32 H32B 109.0 2_577 .
C31 C32 H32A 109.0 . .
C32 C32 H32A 109.0 2_577 .
H32B C32 H32A 107.8 . .
C31 O31A H31 109.5 . .

loop_
_geom_bond_atom_site_label_1
_geom_bond_atom_site_label_2
_geom_bond_distance
_geom_bond_site_symmetry_2
C1 O1A 1.233(2) .
C1 O1B 1.293(2) .
C1 C2 1.520(2) .
C2 C2 1.515(2) 2_767
C2 H2A 0.9900 .
C2 H2B 0.9900 .
C22 O21 1.423(3) .
C22 C23 1.507(3) .
C22 H22A 0.9900 .
C22 H22B 0.9900 .
C23 N24 1.487(3) .
C23 H23A 0.9900 .
C23 H23B 0.9900 .
N24 H24A 0.9100 .
N24 H24B 0.9100 .
N24 H24C 0.9100 .
O21 H21 0.8400 .
C31 O31B 1.220(3) .
C31 O31A 1.311(3) .
C31 C32 1.509(3) .
C32 C32 1.525(4) 2_577
C32 H32B 0.9900 .
C32 H32A 0.9900 .
O31A H31 0.8400 .

loop_
_geom_hbond_atom_site_label_D
_geom_hbond_atom_site_label_H
_geom_hbond_atom_site_label_A
_geom_hbond_distance_DH
_geom_hbond_distance_HA
_geom_hbond_distance_DA
_geom_hbond_angle_DHA
_geom_hbond_site_symmetry_A
O31A H31 O1B 0.84 1.64 2.4653(19) 167.6 .
N24 H24A O1A 0.91 1.91 2.805(2) 167.3 1_454
N24 H24B O31B 0.91 2.25 2.988(2) 138.3 2_576
N24 H24B O21 0.91 2.27 2.876(3) 123.9 2_576
N24 H24C O31B 0.91 2.06 2.961(3) 169.9 1_455
N24 H24C O31A 0.91 2.64 3.265(3) 126.7 1_455
O21 H21 O1B 0.84 1.88 2.6959(19) 164.5 1_554
